data_7706664
loop_
_publ_author_name
'Podda, Enrico'
'Coles, Simon J.'
'Horton, Peter N.'
'Lickiss, Paul D.'
'Bull, Okpara S.'
'Orton, James B.'
'Pintus, Anna'
'Pugh, David'
'Carla Aragoni, M.'
'Davies, Robert P.'

_publ_section_title
;
 First example of solid-state luminescent borasiloxane-based chiral
 helices assembled through N-B bonds.
;
_journal_issue 11
_journal_name_full 'Dalton transactions (Cambridge, England : 2003)'
_journal_page_first 3782
_journal_page_last 3785
_journal_paper_doi 10.1039/d1dt00114k
_journal_volume 50
_journal_year 2021
_chemical_formula_moiety 'C36 H28 B2 F2 O4 Si2'
_chemical_formula_sum 'C36 H28 B2 F2 O4 Si2'
_chemical_formula_weight 640.38
_chemical_name_systematic '8-bis(4-fluorophenyl)-2,2,6,6-tetraphenyl- 1,3,5,7,2,6,4,8-tetraoxadisiladiborocane'
_space_group_crystal_system triclinic
_space_group_IT_number 2
_space_group_name_Hall '-P 1'
_space_group_name_H-M_alt 'P -1'
_atom_sites_solution_hydrogens geom
_audit_creation_method SHELXL-2016/4
_audit_update_record
;
2020-12-21 deposited with the CCDC.	2021-02-19 downloaded from the CCDC.
;
_cell_angle_alpha 112.478(8)
_cell_angle_beta 108.622(6)
_cell_angle_gamma 91.091(7)
_cell_formula_units_Z 1
_cell_length_a 8.5686(6)
_cell_length_b 9.8331(10)
_cell_length_c 11.3579(8)
_cell_measurement_reflns_used 1572
_cell_measurement_temperature 173.00(10)
_cell_measurement_theta_max 27.1830
_cell_measurement_theta_min 3.1750
_cell_volume 827.02(14)
_computing_cell_refinement 'CrysAlisPro 1.171.38.46 (Rigaku OD, 2015)'
_computing_data_collection 'CrysAlisPro 1.171.38.46 (Rigaku OD, 2015)'
_computing_data_reduction 'CrysAlisPro 1.171.38.46 (Rigaku OD, 2015)'
_computing_molecular_graphics ORTEP-3
_computing_publication_material 'WinGX, enCIFer'
_computing_structure_refinement 'SHELXL-2016/4 (Sheldrick, 2016)'
_computing_structure_solution Olex-2
_diffrn_ambient_environment N~2~
_diffrn_ambient_temperature 173.00(10)
_diffrn_detector 'CCD plate'
_diffrn_detector_area_resol_mean 16.0382
_diffrn_detector_type Eos
_diffrn_measured_fraction_theta_full 0.989
_diffrn_measured_fraction_theta_max 0.989
_diffrn_measurement_device 'four-circle diffractometer'
_diffrn_measurement_device_type 'Xcalibur, Eos'
_diffrn_radiation_monochromator graphite
_diffrn_radiation_probe x-ray
_diffrn_radiation_type 'Mo K\a'
_diffrn_radiation_wavelength 0.71073
_diffrn_reflns_av_R_equivalents 0.0164
_diffrn_reflns_av_unetI/netI 0.0555
_diffrn_reflns_Laue_measured_fraction_full 0.989
_diffrn_reflns_Laue_measured_fraction_max 0.989
_diffrn_reflns_limit_h_max 10
_diffrn_reflns_limit_h_min -9
_diffrn_reflns_limit_k_max 11
_diffrn_reflns_limit_k_min -7
_diffrn_reflns_limit_l_max 13
_diffrn_reflns_limit_l_min -13
_diffrn_reflns_number 4382
_diffrn_reflns_point_group_measured_fraction_full 0.989
_diffrn_reflns_point_group_measured_fraction_max 0.989
_diffrn_reflns_theta_full 25.022
_diffrn_reflns_theta_max 25.022
_diffrn_reflns_theta_min 3.124
_diffrn_source 'fine-focus sealed X-ray tube'
_diffrn_source_type 'Enhance (Mo) X-ray Source'
_exptl_absorpt_coefficient_mu 0.157
_exptl_absorpt_correction_T_max 1.00000
_exptl_absorpt_correction_T_min 0.97249
_exptl_absorpt_correction_type multi-scan
_exptl_absorpt_process_details
;
CrysAlisPro 1.171.38.46 (Rigaku Oxford Diffraction, 2015)
Empirical absorption correction using spherical harmonics,
 implemented in SCALE3 ABSPACK scaling algorithm.
;
_exptl_crystal_colour colourless
_exptl_crystal_density_diffrn 1.286
_exptl_crystal_description block
_exptl_crystal_F_000 332
_exptl_crystal_preparation Luminescent
_exptl_crystal_size_max 0.300
_exptl_crystal_size_mid 0.250
_exptl_crystal_size_min 0.150
_refine_diff_density_max 0.229
_refine_diff_density_min -0.297
_refine_diff_density_rms 0.042
_refine_ls_extinction_method none
_refine_ls_goodness_of_fit_ref 1.026
_refine_ls_hydrogen_treatment constr
_refine_ls_matrix_type full
_refine_ls_number_parameters 208
_refine_ls_number_reflns 2890
_refine_ls_number_restraints 0
_refine_ls_restrained_S_all 1.026
_refine_ls_R_factor_all 0.0714
_refine_ls_R_factor_gt 0.0467
_refine_ls_shift/su_max 0.013
_refine_ls_shift/su_mean 0.001
_refine_ls_structure_factor_coef Fsqd
_refine_ls_weighting_details 'w=1/[\s^2^(Fo^2^)+(0.0445P)^2^+0.0257P] where P=(Fo^2^+2Fc^2^)/3'
_refine_ls_weighting_scheme calc
_refine_ls_wR_factor_gt 0.0941
_refine_ls_wR_factor_ref 0.1018
_reflns_Friedel_coverage 0.000
_reflns_number_gt 2089
_reflns_number_total 2890
_reflns_threshold_expression 'I > 2\s(I)'
_cod_data_source_file d1dt00114k2.cif
_cod_data_source_block Compound_2
_cod_depositor_comments 'Adding full bibliography for 7706663--7706667.cif.'
_cod_original_cell_volume 827.02(13)
_cod_database_code 7706664
_shelx_shelxl_version_number 2016/4
_shelx_space_group_comment
;
The symmetry employed for this shelxl refinement is uniquely defined
by the following loop, which should always be used as a source of
symmetry information in preference to the above space-group names.
They are only intended as comments.
;
_shelx_estimated_absorpt_t_min 0.954
_shelx_estimated_absorpt_t_max 0.977
_oxdiff_exptl_absorpt_empirical_full_min 0.915
_oxdiff_exptl_absorpt_empirical_full_max 1.052
_oxdiff_exptl_absorpt_empirical_details
;
Empirical correction (ABSPACK) includes:
- Absorption correction using spherical harmonics
- Frame scaling
;

loop_
_space_group_symop_operation_xyz
'x, y, z'
'-x, -y, -z'

loop_
_atom_site_label
_atom_site_type_symbol
_atom_site_fract_x
_atom_site_fract_y
_atom_site_fract_z
_atom_site_U_iso_or_equiv
_atom_site_adp_type
_atom_site_occupancy
_atom_site_site_symmetry_order
_atom_site_calc_flag
_atom_site_refinement_flags_posn
_atom_site_refinement_flags_adp
_atom_site_refinement_flags_occupancy
_atom_site_disorder_assembly
_atom_site_disorder_group
C1 C 0.2875(3) 0.6785(2) 0.27996(19) 0.0253(5) Uani 1 1 d . . . . .
C2 C 0.3614(3) 0.8253(3) 0.3250(2) 0.0308(6) Uani 1 1 d . . . . .
H2 H 0.474493 0.857037 0.384551 0.037 Uiso 1 1 calc R U . . .
C3 C 0.2726(3) 0.9258(3) 0.2843(2) 0.0386(6) Uani 1 1 d . . . . .
H3 H 0.325050 1.025545 0.316290 0.046 Uiso 1 1 calc R U . . .
C4 C 0.1085(3) 0.8816(3) 0.1976(2) 0.0457(7) Uani 1 1 d . . . . .
H4 H 0.047549 0.950927 0.170603 0.055 Uiso 1 1 calc R U . . .
C5 C 0.0330(3) 0.7358(3) 0.1501(2) 0.0463(7) Uani 1 1 d . . . . .
H5 H -0.079782 0.704705 0.089907 0.056 Uiso 1 1 calc R U . . .
C6 C 0.1218(3) 0.6355(3) 0.1904(2) 0.0374(6) Uani 1 1 d . . . . .
H6 H 0.069136 0.535423 0.156487 0.045 Uiso 1 1 calc R U . . .
C7 C 0.4183(3) 0.3843(3) 0.1807(2) 0.0378(6) Uani 1 1 d . . . . .
C8 C 0.3297(3) 0.2413(3) 0.1267(2) 0.0486(7) Uani 1 1 d . . . . .
H8 H 0.258066 0.220337 0.168598 0.058 Uiso 1 1 calc R U . . .
C9 C 0.3437(4) 0.1288(3) 0.0128(3) 0.0712(10) Uani 1 1 d . . . . .
H9 H 0.282540 0.031528 -0.022826 0.085 Uiso 1 1 calc R U . . .
C10 C 0.4467(5) 0.1592(4) -0.0479(3) 0.0840(13) Uani 1 1 d . . . . .
H10 H 0.456181 0.082207 -0.126112 0.101 Uiso 1 1 calc R U . . .
C11 C 0.5357(5) 0.2980(4) 0.0020(3) 0.0825(12) Uani 1 1 d . . . . .
H11 H 0.607551 0.317492 -0.040322 0.099 Uiso 1 1 calc R U . . .
C12 C 0.5202(4) 0.4108(3) 0.1155(3) 0.0598(9) Uani 1 1 d . . . . .
H12 H 0.580496 0.507981 0.149239 0.072 Uiso 1 1 calc R U . . .
C13 C 0.8960(3) 0.6913(2) 0.56254(19) 0.0250(5) Uani 1 1 d . . . . .
C14 C 1.0382(3) 0.6877(3) 0.6644(2) 0.0336(6) Uani 1 1 d . . . . .
H14 H 1.027313 0.637306 0.718722 0.040 Uiso 1 1 calc R U . . .
C15 C 1.1946(3) 0.7562(3) 0.6878(2) 0.0410(7) Uani 1 1 d . . . . .
H15 H 1.290490 0.754412 0.757843 0.049 Uiso 1 1 calc R U . . .
C16 C 1.2069(3) 0.8261(3) 0.6076(2) 0.0377(6) Uani 1 1 d . . . . .
C17 C 1.0733(3) 0.8346(3) 0.5065(2) 0.0383(6) Uani 1 1 d . . . . .
H17 H 1.086690 0.885064 0.453002 0.046 Uiso 1 1 calc R U . . .
C18 C 0.9180(3) 0.7667(3) 0.4854(2) 0.0323(6) Uani 1 1 d . . . . .
H18 H 0.823246 0.771532 0.416157 0.039 Uiso 1 1 calc R U . . .
B1 B 0.7212(3) 0.6111(3) 0.5340(2) 0.0260(6) Uani 1 1 d . . . . .
O1 O 0.58490(17) 0.62336(17) 0.43746(14) 0.0316(4) Uani 1 1 d . . . . .
O2 O 0.29226(17) 0.46863(17) 0.39382(14) 0.0338(4) Uani 1 1 d . . . . .
SI1 Si 0.39916(7) 0.53924(7) 0.33041(5) 0.02542(19) Uani 1 1 d . . . . .
F1 F 1.36180(16) 0.89092(19) 0.62884(14) 0.0607(5) Uani 1 1 d . . . . .

loop_
_atom_site_aniso_label
_atom_site_aniso_U_11
_atom_site_aniso_U_22
_atom_site_aniso_U_33
_atom_site_aniso_U_23
_atom_site_aniso_U_13
_atom_site_aniso_U_12
C1 0.0289(12) 0.0278(13) 0.0216(11) 0.0120(9) 0.0097(9) 0.0068(10)
C2 0.0283(13) 0.0337(14) 0.0327(12) 0.0156(10) 0.0111(9) 0.0048(10)
C3 0.0408(15) 0.0304(14) 0.0522(15) 0.0232(12) 0.0179(12) 0.0091(11)
C4 0.0469(16) 0.0445(17) 0.0525(15) 0.0296(13) 0.0133(12) 0.0212(13)
C5 0.0378(15) 0.0463(18) 0.0445(15) 0.0211(13) -0.0019(11) 0.0097(13)
C6 0.0361(14) 0.0311(14) 0.0350(13) 0.0131(11) 0.0006(10) 0.0047(11)
C7 0.0491(16) 0.0358(15) 0.0317(13) 0.0205(11) 0.0095(11) 0.0224(12)
C8 0.0428(16) 0.0403(17) 0.0438(15) 0.0111(13) -0.0017(11) 0.0194(13)
C9 0.075(2) 0.0448(19) 0.0517(19) 0.0017(15) -0.0102(16) 0.0318(16)
C10 0.136(4) 0.075(3) 0.0374(17) 0.0222(18) 0.025(2) 0.074(3)
C11 0.152(4) 0.082(3) 0.065(2) 0.054(2) 0.071(2) 0.076(3)
C12 0.107(3) 0.0515(18) 0.0544(17) 0.0374(14) 0.0505(17) 0.0412(17)
C13 0.0248(12) 0.0238(12) 0.0251(11) 0.0090(9) 0.0084(9) 0.0055(9)
C14 0.0297(13) 0.0376(15) 0.0333(12) 0.0170(11) 0.0080(10) 0.0041(11)
C15 0.0253(14) 0.0531(18) 0.0365(13) 0.0167(12) 0.0028(10) 0.0031(12)
C16 0.0257(13) 0.0445(16) 0.0365(13) 0.0089(12) 0.0130(11) -0.0047(11)
C17 0.0381(15) 0.0415(16) 0.0398(14) 0.0184(12) 0.0175(11) 0.0008(12)
C18 0.0266(13) 0.0390(15) 0.0332(12) 0.0178(11) 0.0092(9) 0.0053(10)
B1 0.0265(14) 0.0248(14) 0.0268(13) 0.0107(11) 0.0093(10) 0.0061(11)
O1 0.0228(9) 0.0377(10) 0.0378(8) 0.0233(7) 0.0057(7) 0.0035(7)
O2 0.0261(9) 0.0407(10) 0.0390(9) 0.0248(8) 0.0069(7) 0.0021(7)
SI1 0.0256(4) 0.0282(4) 0.0250(3) 0.0155(3) 0.0065(2) 0.0053(3)
F1 0.0309(9) 0.0869(13) 0.0569(9) 0.0240(8) 0.0144(7) -0.0146(8)

loop_
_atom_type_symbol
_atom_type_description
_atom_type_scat_dispersion_real
_atom_type_scat_dispersion_imag
_atom_type_scat_source
C C 0.0033 0.0016 'International Tables Vol C Tables 4.2.6.8 and 6.1.1.4'
H H 0.0000 0.0000 'International Tables Vol C Tables 4.2.6.8 and 6.1.1.4'
B B 0.0013 0.0007 'International Tables Vol C Tables 4.2.6.8 and 6.1.1.4'
O O 0.0106 0.0060 'International Tables Vol C Tables 4.2.6.8 and 6.1.1.4'
Si Si 0.0817 0.0704 'International Tables Vol C Tables 4.2.6.8 and 6.1.1.4'
F F 0.0171 0.0103 'International Tables Vol C Tables 4.2.6.8 and 6.1.1.4'

loop_
_geom_angle_atom_site_label_1
_geom_angle_atom_site_label_2
_geom_angle_atom_site_label_3
_geom_angle
_geom_angle_site_symmetry_1
_geom_angle_site_symmetry_3
_geom_angle_publ_flag
C2 C1 C6 117.6(2) . . ?
C2 C1 SI1 123.15(17) . . ?
C6 C1 SI1 119.19(17) . . ?
C3 C2 C1 121.1(2) . . ?
C3 C2 H2 119.5 . . ?
C1 C2 H2 119.5 . . ?
C4 C3 C2 120.3(2) . . ?
C4 C3 H3 119.9 . . ?
C2 C3 H3 119.9 . . ?
C3 C4 C5 119.7(2) . . ?
C3 C4 H4 120.2 . . ?
C5 C4 H4 120.2 . . ?
C6 C5 C4 120.0(2) . . ?
C6 C5 H5 120.0 . . ?
C4 C5 H5 120.0 . . ?
C5 C6 C1 121.3(2) . . ?
C5 C6 H6 119.4 . . ?
C1 C6 H6 119.4 . . ?
C8 C7 C12 117.5(2) . . ?
C8 C7 SI1 122.7(2) . . ?
C12 C7 SI1 119.8(2) . . ?
C9 C8 C7 121.3(3) . . ?
C9 C8 H8 119.4 . . ?
C7 C8 H8 119.4 . . ?
C10 C9 C8 119.4(3) . . ?
C10 C9 H9 120.3 . . ?
C8 C9 H9 120.3 . . ?
C11 C10 C9 121.1(3) . . ?
C11 C10 H10 119.5 . . ?
C9 C10 H10 119.5 . . ?
C10 C11 C12 119.3(3) . . ?
C10 C11 H11 120.3 . . ?
C12 C11 H11 120.3 . . ?
C11 C12 C7 121.4(3) . . ?
C11 C12 H12 119.3 . . ?
C7 C12 H12 119.3 . . ?
C18 C13 C14 117.3(2) . . ?
C18 C13 B1 121.4(2) . . ?
C14 C13 B1 121.3(2) . . ?
C15 C14 C13 121.3(2) . . ?
C15 C14 H14 119.4 . . ?
C13 C14 H14 119.4 . . ?
C16 C15 C14 118.2(2) . . ?
C16 C15 H15 120.9 . . ?
C14 C15 H15 120.9 . . ?
C15 C16 F1 118.1(2) . . ?
C15 C16 C17 123.7(2) . . ?
F1 C16 C17 118.2(2) . . ?
C16 C17 C18 117.4(2) . . ?
C16 C17 H17 121.3 . . ?
C18 C17 H17 121.3 . . ?
C17 C18 C13 122.1(2) . . ?
C17 C18 H18 118.9 . . ?
C13 C18 H18 118.9 . . ?
O2 B1 O1 121.7(2) 2_666 . ?
O2 B1 C13 119.2(2) 2_666 . ?
O1 B1 C13 119.1(2) . . ?
B1 O1 SI1 143.08(16) . . ?
B1 O2 SI1 151.03(16) 2_666 . ?
O2 SI1 O1 113.21(8) . . ?
O2 SI1 C1 108.57(9) . . ?
O1 SI1 C1 107.54(9) . . ?
O2 SI1 C7 107.58(10) . . ?
O1 SI1 C7 108.89(10) . . ?
C1 SI1 C7 111.08(10) . . ?

loop_
_geom_bond_atom_site_label_1
_geom_bond_atom_site_label_2
_geom_bond_distance
_geom_bond_site_symmetry_2
_geom_bond_publ_flag
C1 C2 1.392(3) . ?
C1 C6 1.399(3) . ?
C1 SI1 1.849(2) . ?
C2 C3 1.387(3) . ?
C2 H2 0.9500 . ?
C3 C4 1.378(3) . ?
C3 H3 0.9500 . ?
C4 C5 1.384(4) . ?
C4 H4 0.9500 . ?
C5 C6 1.383(3) . ?
C5 H5 0.9500 . ?
C6 H6 0.9500 . ?
C7 C8 1.389(4) . ?
C7 C12 1.389(4) . ?
C7 SI1 1.856(2) . ?
C8 C9 1.387(4) . ?
C8 H8 0.9500 . ?
C9 C10 1.371(5) . ?
C9 H9 0.9500 . ?
C10 C11 1.364(5) . ?
C10 H10 0.9500 . ?
C11 C12 1.389(4) . ?
C11 H11 0.9500 . ?
C12 H12 0.9500 . ?
C13 C18 1.396(3) . ?
C13 C14 1.399(3) . ?
C13 B1 1.556(3) . ?
C14 C15 1.387(3) . ?
C14 H14 0.9500 . ?
C15 C16 1.360(3) . ?
C15 H15 0.9500 . ?
C16 F1 1.368(2) . ?
C16 C17 1.368(3) . ?
C17 C18 1.383(3) . ?
C17 H17 0.9500 . ?
C18 H18 0.9500 . ?
B1 O2 1.360(3) 2_666 ?
B1 O1 1.367(3) . ?
O1 SI1 1.6250(14) . ?
O2 B1 1.360(3) 2_666 ?
O2 SI1 1.6184(16) . ?

loop_
_geom_torsion_atom_site_label_1
_geom_torsion_atom_site_label_2
_geom_torsion_atom_site_label_3
_geom_torsion_atom_site_label_4
_geom_torsion
_geom_torsion_site_symmetry_1
_geom_torsion_site_symmetry_2
_geom_torsion_site_symmetry_3
_geom_torsion_site_symmetry_4
_geom_torsion_publ_flag
C6 C1 C2 C3 1.2(3) . . . . ?
SI1 C1 C2 C3 179.98(16) . . . . ?
C1 C2 C3 C4 -0.2(3) . . . . ?
C2 C3 C4 C5 -0.6(4) . . . . ?
C3 C4 C5 C6 0.4(4) . . . . ?
C4 C5 C6 C1 0.6(4) . . . . ?
C2 C1 C6 C5 -1.4(3) . . . . ?
SI1 C1 C6 C5 179.75(18) . . . . ?
C12 C7 C8 C9 0.7(4) . . . . ?
SI1 C7 C8 C9 178.5(2) . . . . ?
C7 C8 C9 C10 -0.2(4) . . . . ?
C8 C9 C10 C11 0.2(5) . . . . ?
C9 C10 C11 C12 -0.7(5) . . . . ?
C10 C11 C12 C7 1.2(5) . . . . ?
C8 C7 C12 C11 -1.2(4) . . . . ?
SI1 C7 C12 C11 -179.1(2) . . . . ?
C18 C13 C14 C15 0.0(3) . . . . ?
B1 C13 C14 C15 178.5(2) . . . . ?
C13 C14 C15 C16 -0.8(4) . . . . ?
C14 C15 C16 F1 -178.66(19) . . . . ?
C14 C15 C16 C17 1.1(4) . . . . ?
C15 C16 C17 C18 -0.5(4) . . . . ?
F1 C16 C17 C18 179.20(19) . . . . ?
C16 C17 C18 C13 -0.3(3) . . . . ?
C14 C13 C18 C17 0.6(3) . . . . ?
B1 C13 C18 C17 -177.9(2) . . . . ?
C18 C13 B1 O2 175.9(2) . . . 2_666 ?
C14 C13 B1 O2 -2.5(3) . . . 2_666 ?
C18 C13 B1 O1 -4.5(3) . . . . ?
C14 C13 B1 O1 177.1(2) . . . . ?
O2 B1 O1 SI1 -27.2(4) 2_666 . . . ?
C13 B1 O1 SI1 153.21(18) . . . . ?
B1 O2 SI1 O1 -45.8(3) 2_666 . . . ?
B1 O2 SI1 C1 -165.2(3) 2_666 . . . ?
B1 O2 SI1 C7 74.6(3) 2_666 . . . ?
B1 O1 SI1 O2 43.2(3) . . . . ?
B1 O1 SI1 C1 163.2(2) . . . . ?
B1 O1 SI1 C7 -76.4(3) . . . . ?
C2 C1 SI1 O2 125.76(17) . . . . ?
C6 C1 SI1 O2 -55.45(18) . . . . ?
C2 C1 SI1 O1 2.92(19) . . . . ?
C6 C1 SI1 O1 -178.29(16) . . . . ?
C2 C1 SI1 C7 -116.15(18) . . . . ?
C6 C1 SI1 C7 62.7(2) . . . . ?
C8 C7 SI1 O2 9.4(2) . . . . ?
C12 C7 SI1 O2 -172.9(2) . . . . ?
C8 C7 SI1 O1 132.5(2) . . . . ?
C12 C7 SI1 O1 -49.8(2) . . . . ?
C8 C7 SI1 C1 -109.3(2) . . . . ?
C12 C7 SI1 C1 68.4(2) . . . . ?
